data_4063639
loop_
_publ_author_name
'Taylor, Morgan J.'
'Saunders, Amy J.'
'Coles, Martyn P.'
'Fulton, J. Robin'

_publ_section_title
;
 Low-Coordinate Tin and Lead Cations
;
_journal_issue 6
_journal_name_full Organometallics
_journal_page_first 1334
_journal_paper_doi 10.1021/om100712a
_journal_volume 30
_journal_year 2011
_chemical_absolute_configuration ad
_chemical_compound_source 'synthesis as described'
_chemical_formula_moiety 'C33 H51 N2 O Sn, C19 H3 B F15'
_chemical_formula_sum 'C52 H54 B F15 N2 O Sn'
_chemical_formula_weight 1137.47
_chemical_name_systematic
;
 ?
;
_space_group_IT_number 19
_symmetry_cell_setting orthorhombic
_symmetry_Int_Tables_number 19
_symmetry_space_group_name_Hall 'P 2ac 2ab'
_symmetry_space_group_name_H-M 'P 21 21 21'
_atom_sites_solution_hydrogens geom
_atom_sites_solution_primary direct
_atom_sites_solution_secondary difmap
_audit_conform_dict_location ftp://ftp.iucr.org/pub/cif_core.dic
_audit_conform_dict_name cif_core.dic
_audit_conform_dict_version 2.2
_audit_creation_date 2010-11-23T14:00:34-00:00
_audit_creation_method 'WinGX routine CIF_UPDATE'
_cell_angle_alpha 90
_cell_angle_beta 90
_cell_angle_gamma 90
_cell_formula_units_Z 4
_cell_length_a 14.4223(1)
_cell_length_b 18.4966(2)
_cell_length_c 19.3560(2)
_cell_measurement_reflns_used 54446
_cell_measurement_temperature 173(2)
_cell_measurement_theta_max 27.485
_cell_measurement_theta_min 3.395
_cell_measurement_wavelength 0.71073
_cell_volume 5163.47(9)
_computing_cell_refinement 'HKL Scalepack (Otwinowski & Minor 1997)'
_computing_data_collection 'Collect (Nonius BV, 1997-2000)'
_computing_data_reduction 'HKL Denzo and Scalepack (Otwinowski & Minor 1997)'
_computing_molecular_graphics 'Ortep-3 for Windows (Farrugia, 1997)'
_computing_publication_material 'WinGX publication routines (Farrugia, 1999)'
_computing_structure_refinement 'SHELXL-97 (Sheldrick, 1997)'
_computing_structure_solution 'SHELXS-97 (Sheldrick, 1997)'
_diffrn_ambient_temperature 173(2)
_diffrn_detector 'CCD plate'
_diffrn_measured_fraction_theta_full 0.996
_diffrn_measured_fraction_theta_max 0.996
_diffrn_measurement_device '95mm CCD camera on \k-goniostat'
_diffrn_measurement_device_type KappaCCD
_diffrn_measurement_method 'CCD rotation images, thick slices'
_diffrn_orient_matrix_type 'by Nonius Collect from scalepack cell'
_diffrn_orient_matrix_UB_11 -0.615575E-1
_diffrn_orient_matrix_UB_12 -0.34096E-2
_diffrn_orient_matrix_UB_13 -0.235527E-1
_diffrn_orient_matrix_UB_21 -0.28845E-1
_diffrn_orient_matrix_UB_22 -0.169594E-1
_diffrn_orient_matrix_UB_23 0.44097E-1
_diffrn_orient_matrix_UB_31 -0.136481E-1
_diffrn_orient_matrix_UB_32 0.512217E-1
_diffrn_orient_matrix_UB_33 0.130326E-1
_diffrn_radiation_monochromator graphite
_diffrn_radiation_probe x-ray
_diffrn_radiation_type MoK\a
_diffrn_radiation_wavelength 0.7107
_diffrn_reflns_av_R_equivalents 0.0593
_diffrn_reflns_av_unetI/netI 0.0311
_diffrn_reflns_limit_h_max 18
_diffrn_reflns_limit_h_min -18
_diffrn_reflns_limit_k_max 23
_diffrn_reflns_limit_k_min -23
_diffrn_reflns_limit_l_max 25
_diffrn_reflns_limit_l_min -25
_diffrn_reflns_number 84679
_diffrn_reflns_theta_full 27.49
_diffrn_reflns_theta_max 27.49
_diffrn_reflns_theta_min 3.46
_diffrn_source 'Enraf Nonius FR590'
_exptl_absorpt_coefficient_mu 0.588
_exptl_absorpt_correction_T_max 0.9579
_exptl_absorpt_correction_T_min 0.8363
_exptl_absorpt_correction_type multi-scan
_exptl_absorpt_process_details
;
        [c.f. r.h. blessing, acta cryst. (1995), a51, 33-38]
;
_exptl_crystal_colour Colourless
_exptl_crystal_density_diffrn 1.463
_exptl_crystal_density_method 'not measured'
_exptl_crystal_description Plate
_exptl_crystal_F_000 2312
_exptl_crystal_size_max 0.2
_exptl_crystal_size_mid 0.14
_exptl_crystal_size_min 0.14
_refine_diff_density_max 0.262
_refine_diff_density_min -0.406
_refine_diff_density_rms 0.055
_refine_ls_abs_structure_details 'Flack H D (1983), Acta Cryst. A39, 876-881'
_refine_ls_abs_structure_Flack -0.030(10)
_refine_ls_extinction_method none
_refine_ls_goodness_of_fit_ref 1.009
_refine_ls_hydrogen_treatment constr
_refine_ls_matrix_type full
_refine_ls_number_parameters 652
_refine_ls_number_reflns 11803
_refine_ls_number_restraints 1
_refine_ls_restrained_S_all 1.015
_refine_ls_R_factor_all 0.0344
_refine_ls_R_factor_gt 0.0291
_refine_ls_shift/su_max 0.003
_refine_ls_shift/su_mean 0
_refine_ls_structure_factor_coef Fsqd
_refine_ls_weighting_details 'calc w=1/[\s^2^(Fo^2^)+(0.0294P)^2^+2.1896P] where P=(Fo^2^+2Fc^2^)/3'
_refine_ls_weighting_scheme calc
_refine_ls_wR_factor_gt 0.0619
_refine_ls_wR_factor_ref 0.0641
_reflns_number_gt 10942
_reflns_number_total 11803
_reflns_threshold_expression >2sigma(I)
_cod_data_source_file om100712a_si_001.cif
_cod_data_source_block (9)-sep909-revised
_cod_database_code 4063639

loop_
_symmetry_equiv_pos_as_xyz
'x, y, z'
'-x+1/2, -y, z+1/2'
'x+1/2, -y+1/2, -z'
'-x, y+1/2, -z+1/2'

loop_
_atom_site_label
_atom_site_type_symbol
_atom_site_fract_x
_atom_site_fract_y
_atom_site_fract_z
_atom_site_U_iso_or_equiv
_atom_site_adp_type
_atom_site_occupancy
_atom_site_symmetry_multiplicity
_atom_site_calc_flag
_atom_site_refinement_flags
Sn Sn 0.793035(9) 0.471652(8) 0.243141(7) 0.02383(4) Uani 1 1 d .
F1 F 1.5604(2) 0.56558(16) -0.06859(16) 0.1102(11) Uani 1 1 d .
F2 F 1.5507(3) 0.67772(18) 0.01550(17) 0.1592(19) Uani 1 1 d .
F3 F 1.3837(3) 0.72930(13) 0.05939(12) 0.1567(18) Uani 1 1 d .
F4 F 1.2246(3) 0.66687(12) 0.01216(12) 0.1134(12) Uani 1 1 d .
F5 F 1.23243(14) 0.55371(9) -0.07253(9) 0.0550(5) Uani 1 1 d .
F6 F 1.47582(11) 0.42740(9) 0.00470(9) 0.0478(4) Uani 1 1 d .
F7 F 1.41293(12) 0.32955(10) 0.09193(8) 0.0493(4) Uani 1 1 d .
F8 F 1.24607(12) 0.26313(9) 0.06915(8) 0.0454(4) Uani 1 1 d .
F9 F 1.14413(10) 0.30138(9) -0.04258(8) 0.0428(4) Uani 1 1 d .
F10 F 1.20071(11) 0.40342(8) -0.12804(7) 0.0390(3) Uani 1 1 d .
F11 F 1.33619(12) 0.36210(8) -0.21532(8) 0.0455(4) Uani 1 1 d .
F12 F 1.24898(15) 0.37321(10) -0.33558(9) 0.0629(5) Uani 1 1 d .
F13 F 1.20308(12) 0.50516(9) -0.38791(7) 0.0498(4) Uani 1 1 d .
F14 F 1.25137(13) 0.62634(9) -0.31706(8) 0.0496(4) Uani 1 1 d .
F15 F 1.33417(13) 0.61822(9) -0.19575(8) 0.0476(4) Uani 1 1 d .
O O 0.73510(12) 0.35080(9) 0.24605(11) 0.0419(4) Uani 1 1 d .
N1 N 0.81927(12) 0.47082(12) 0.13461(9) 0.0254(4) Uani 1 1 d .
N2 N 0.65740(12) 0.51176(10) 0.21800(9) 0.0225(4) Uani 1 1 d .
C1 C 0.75337(16) 0.46904(16) 0.08540(11) 0.0309(5) Uani 1 1 d .
C2 C 0.65980(17) 0.48347(16) 0.09684(12) 0.0340(6) Uani 1 1 d .
H2 H 0.6194 0.4729 0.0594 0.041 Uiso 1 1 calc R
C3 C 0.61754(15) 0.51134(12) 0.15590(11) 0.0268(5) Uani 1 1 d .
C4 C 0.7814(2) 0.45114(18) 0.01165(12) 0.0507(8) Uani 1 1 d .
H4C H 0.7267 0.453 -0.0183 0.076 Uiso 1 1 calc R
H4B H 0.8083 0.4025 0.0101 0.076 Uiso 1 1 calc R
H4A H 0.8274 0.4864 -0.0044 0.076 Uiso 1 1 calc R
C5 C 0.52304(18) 0.54516(19) 0.14694(14) 0.0461(8) Uani 1 1 d .
H5C H 0.4872 0.5171 0.1133 0.069 Uiso 1 1 calc R
H5B H 0.5301 0.5949 0.1303 0.069 Uiso 1 1 calc R
H5A H 0.4905 0.5454 0.1914 0.069 Uiso 1 1 calc R
C6 C 0.91572(15) 0.47341(16) 0.11268(11) 0.0284(5) Uani 1 1 d .
C7 C 0.96776(17) 0.41010(14) 0.10804(12) 0.0296(5) Uani 1 1 d .
C8 C 1.05622(17) 0.41463(17) 0.07847(13) 0.0363(6) Uani 1 1 d .
H8 H 1.0929 0.3721 0.0745 0.044 Uiso 1 1 calc R
C9 C 1.09109(17) 0.47936(18) 0.05507(12) 0.0400(6) Uani 1 1 d .
H9 H 1.149 0.4808 0.0317 0.048 Uiso 1 1 calc R
C10 C 1.04166(19) 0.54211(16) 0.06561(14) 0.0412(7) Uani 1 1 d .
H10 H 1.0679 0.5869 0.0517 0.049 Uiso 1 1 calc R
C11 C 0.95420(18) 0.54149(15) 0.09609(13) 0.0350(6) Uani 1 1 d .
C12 C 0.93473(18) 0.33792(14) 0.13531(14) 0.0340(6) Uani 1 1 d .
H12 H 0.8702 0.3445 0.1532 0.041 Uiso 1 1 calc R
C13 C 0.9320(3) 0.27955(19) 0.07989(19) 0.0650(10) Uani 1 1 d .
H13C H 0.906 0.2351 0.0994 0.098 Uiso 1 1 calc R
H13B H 0.995 0.2701 0.0632 0.098 Uiso 1 1 calc R
H13A H 0.8932 0.2958 0.0413 0.098 Uiso 1 1 calc R
C14 C 0.9951(3) 0.3136(2) 0.1952(2) 0.0669(10) Uani 1 1 d .
H14C H 0.9913 0.3491 0.2326 0.1 Uiso 1 1 calc R
H14B H 1.0595 0.3093 0.1797 0.1 Uiso 1 1 calc R
H14A H 0.9734 0.2665 0.212 0.1 Uiso 1 1 calc R
C15 C 0.9051(2) 0.61230(16) 0.11244(16) 0.0480(8) Uani 1 1 d .
H15 H 0.8652 0.6032 0.1538 0.058 Uiso 1 1 calc R
C16 C 0.8413(3) 0.6384(2) 0.0552(2) 0.0748(12) Uani 1 1 d .
H16C H 0.7936 0.6018 0.0463 0.112 Uiso 1 1 calc R
H16B H 0.8774 0.6465 0.013 0.112 Uiso 1 1 calc R
H16A H 0.8116 0.6837 0.0693 0.112 Uiso 1 1 calc R
C17 C 0.9731(3) 0.6729(2) 0.1323(3) 0.0878(15) Uani 1 1 d .
H17C H 1.016 0.6816 0.094 0.132 Uiso 1 1 calc R
H17B H 1.0081 0.6585 0.1735 0.132 Uiso 1 1 calc R
H17A H 0.9383 0.7173 0.1422 0.132 Uiso 1 1 calc R
C18 C 0.61620(15) 0.55229(13) 0.27461(11) 0.0265(5) Uani 1 1 d .
C19 C 0.55939(16) 0.51663(15) 0.32267(12) 0.0324(6) Uani 1 1 d .
C20 C 0.5247(2) 0.55725(19) 0.37726(14) 0.0454(8) Uani 1 1 d .
H20 H 0.4849 0.5347 0.4099 0.055 Uiso 1 1 calc R
C21 C 0.5464(2) 0.6287(2) 0.38532(16) 0.0526(9) Uani 1 1 d .
H21 H 0.5226 0.6547 0.4237 0.063 Uiso 1 1 calc R
C22 C 0.6025(2) 0.66303(18) 0.33793(16) 0.0493(8) Uani 1 1 d .
H22 H 0.6165 0.7128 0.3437 0.059 Uiso 1 1 calc R
C23 C 0.63886(17) 0.62533(15) 0.28158(14) 0.0364(6) Uani 1 1 d .
C24 C 0.5319(2) 0.43851(17) 0.31456(15) 0.0417(7) Uani 1 1 d .
H24 H 0.5721 0.4164 0.2781 0.05 Uiso 1 1 calc R
C25 C 0.4312(3) 0.4324(2) 0.2913(3) 0.0912(15) Uani 1 1 d .
H25C H 0.4235 0.4569 0.2468 0.137 Uiso 1 1 calc R
H25B H 0.3908 0.455 0.3258 0.137 Uiso 1 1 calc R
H25A H 0.4146 0.3812 0.2864 0.137 Uiso 1 1 calc R
C26 C 0.5442(4) 0.3955(2) 0.3805(2) 0.0874(14) Uani 1 1 d .
H26C H 0.5058 0.4166 0.4171 0.131 Uiso 1 1 calc R
H26B H 0.6094 0.3967 0.3946 0.131 Uiso 1 1 calc R
H26A H 0.5253 0.3453 0.3726 0.131 Uiso 1 1 calc R
C27 C 0.7013(2) 0.66560(14) 0.23108(16) 0.0472(7) Uani 1 1 d .
H27 H 0.718 0.6314 0.193 0.057 Uiso 1 1 calc R
C28 C 0.7913(2) 0.6890(2) 0.2667(2) 0.0706(11) Uani 1 1 d .
H28C H 0.8242 0.6462 0.2838 0.106 Uiso 1 1 calc R
H28B H 0.7767 0.721 0.3055 0.106 Uiso 1 1 calc R
H28A H 0.8306 0.7147 0.2336 0.106 Uiso 1 1 calc R
C29 C 0.6515(3) 0.7306(2) 0.1986(3) 0.0832(13) Uani 1 1 d .
H29C H 0.634 0.7649 0.235 0.125 Uiso 1 1 calc R
H29B H 0.5957 0.714 0.1745 0.125 Uiso 1 1 calc R
H29A H 0.6931 0.7545 0.1657 0.125 Uiso 1 1 calc R
C30 C 0.6923(3) 0.31313(19) 0.18890(19) 0.0625(9) Uani 1 1 d .
H30A H 0.7374 0.2781 0.1698 0.075 Uiso 1 1 calc R
H30B H 0.6779 0.3486 0.1521 0.075 Uiso 1 1 calc R
C31 C 0.6060(3) 0.2738(3) 0.2072(3) 0.1042(19) Uani 1 1 d .
H31A H 0.5823 0.2485 0.1664 0.156 Uiso 1 1 calc R
H31B H 0.5593 0.3084 0.2236 0.156 Uiso 1 1 calc R
H31C H 0.6192 0.2387 0.2438 0.156 Uiso 1 1 calc R
C32 C 0.7624(4) 0.2982(2) 0.2969(2) 0.1054(18) Uani 1 1 d D
H32A H 0.7059 0.2754 0.3159 0.127 Uiso 1 1 calc R
H32B H 0.7989 0.2599 0.2736 0.127 Uiso 1 1 calc R
C33 C 0.8158(6) 0.3261(4) 0.3528(3) 0.161(3) Uani 1 1 d D
H33A H 0.833 0.2866 0.3839 0.241 Uiso 1 1 calc R
H33B H 0.7791 0.3619 0.3781 0.241 Uiso 1 1 calc R
H33C H 0.8721 0.3491 0.3347 0.241 Uiso 1 1 calc R
C34 C 1.3961(3) 0.55320(17) -0.07580(15) 0.0494(8) Uani 1 1 d .
C35 C 1.4751(4) 0.5876(2) -0.0512(2) 0.0759(13) Uani 1 1 d .
C36 C 1.4704(5) 0.6475(3) -0.0072(3) 0.108(2) Uani 1 1 d .
C37 C 1.3875(6) 0.6726(2) 0.0148(2) 0.108(3) Uani 1 1 d .
C38 C 1.3067(4) 0.64126(19) -0.00790(16) 0.0808(15) Uani 1 1 d .
C39 C 1.3133(3) 0.58287(16) -0.05186(14) 0.0524(9) Uani 1 1 d .
C40 C 1.34567(16) 0.41833(13) -0.07017(12) 0.0277(5) Uani 1 1 d .
C41 C 1.39226(17) 0.39729(14) -0.01075(12) 0.0303(5) Uani 1 1 d .
C42 C 1.36109(18) 0.34714(14) 0.03599(12) 0.0319(5) Uani 1 1 d .
C43 C 1.27776(19) 0.31413(13) 0.02552(12) 0.0310(5) Uani 1 1 d .
C44 C 1.22678(16) 0.33349(14) -0.03124(12) 0.0285(5) Uani 1 1 d .
C45 C 1.25991(16) 0.38562(13) -0.07626(12) 0.0265(5) Uani 1 1 d .
C46 C 1.33751(17) 0.48895(14) -0.19630(12) 0.0321(6) Uani 1 1 d .
C47 C 1.31531(17) 0.42999(13) -0.23722(13) 0.0354(5) Uani 1 1 d .
C48 C 1.2707(2) 0.43383(15) -0.30009(13) 0.0392(7) Uani 1 1 d .
C49 C 1.24803(19) 0.49999(16) -0.32679(12) 0.0375(6) Uani 1 1 d .
C50 C 1.27207(18) 0.56084(15) -0.29089(13) 0.0368(6) Uani 1 1 d .
C51 C 1.31502(18) 0.55455(14) -0.22725(12) 0.0329(6) Uani 1 1 d .
C52 C 1.4963(2) 0.4481(2) -0.14745(18) 0.0607(10) Uani 1 1 d .
H52C H 1.4884 0.4025 -0.1726 0.091 Uiso 1 1 calc R
H52B H 1.5355 0.4399 -0.1068 0.091 Uiso 1 1 calc R
H52A H 1.5259 0.4837 -0.1777 0.091 Uiso 1 1 calc R
B B 1.3952(2) 0.47820(19) -0.12288(14) 0.0358(6) Uani 1 1 d .

loop_
_atom_site_aniso_label
_atom_site_aniso_U_11
_atom_site_aniso_U_22
_atom_site_aniso_U_33
_atom_site_aniso_U_23
_atom_site_aniso_U_13
_atom_site_aniso_U_12
Sn 0.02116(6) 0.02876(7) 0.02156(6) -0.00325(6) -0.00340(6) 0.00185(6)
F1 0.0856(19) 0.107(2) 0.138(2) 0.0367(18) -0.0533(18) -0.0620(17)
F2 0.248(4) 0.112(2) 0.117(2) 0.030(2) -0.102(3) -0.121(3)
F3 0.372(6) 0.0442(14) 0.0543(14) -0.0096(11) -0.032(2) -0.056(2)
F4 0.229(4) 0.0465(13) 0.0648(14) -0.0104(11) 0.047(2) 0.0185(19)
F5 0.0712(13) 0.0428(10) 0.0510(10) -0.0051(8) 0.0189(9) 0.0015(9)
F6 0.0428(9) 0.0519(11) 0.0486(9) 0.0081(8) -0.0195(8) -0.0168(8)
F7 0.0618(11) 0.0521(10) 0.0342(8) 0.0130(7) -0.0193(8) -0.0045(8)
F8 0.0583(10) 0.0419(9) 0.0361(8) 0.0152(7) 0.0067(7) -0.0064(8)
F9 0.0304(8) 0.0503(11) 0.0476(9) 0.0071(8) 0.0026(7) -0.0117(7)
F10 0.0306(7) 0.0523(9) 0.0341(7) 0.0125(6) -0.0070(7) -0.0035(7)
F11 0.0718(11) 0.0308(9) 0.0340(8) 0.0012(6) 0.0018(7) 0.0058(8)
F12 0.1065(16) 0.0468(11) 0.0355(9) -0.0081(8) -0.0098(9) -0.0070(10)
F13 0.0557(9) 0.0654(11) 0.0282(7) 0.0079(7) -0.0032(8) -0.0016(9)
F14 0.0673(11) 0.0425(10) 0.0390(8) 0.0167(7) 0.0020(8) 0.0065(8)
F15 0.0752(12) 0.0314(9) 0.0363(8) 0.0042(7) 0.0003(8) -0.0102(8)
O 0.0446(9) 0.0326(9) 0.0484(11) 0.0022(9) 0.0088(9) 0.0003(7)
N1 0.0230(9) 0.0283(10) 0.0248(8) -0.0036(9) 0.0005(6) -0.0013(8)
N2 0.0206(8) 0.0223(11) 0.0248(8) -0.0028(7) -0.0027(7) 0.0013(7)
C1 0.0313(11) 0.0378(13) 0.0236(10) -0.0063(11) -0.0024(9) -0.0017(12)
C2 0.0310(12) 0.0491(18) 0.0219(10) -0.0082(11) -0.0075(9) -0.0019(12)
C3 0.0228(11) 0.0310(14) 0.0265(10) -0.0021(9) -0.0045(9) -0.0008(9)
C4 0.0450(16) 0.082(2) 0.0251(11) -0.0121(12) 0.0014(12) 0.0059(15)
C5 0.0277(13) 0.074(2) 0.0360(13) -0.0025(14) -0.0068(11) 0.0139(14)
C6 0.0230(10) 0.0362(13) 0.0258(10) -0.0049(12) 0.0035(8) -0.0052(11)
C7 0.0264(12) 0.0354(14) 0.0270(12) -0.0060(10) -0.0004(10) -0.0030(11)
C8 0.0226(12) 0.0526(18) 0.0337(13) -0.0074(12) 0.0005(10) 0.0040(12)
C9 0.0259(12) 0.062(2) 0.0322(12) -0.0079(13) 0.0060(9) -0.0091(13)
C10 0.0398(14) 0.0468(19) 0.0372(13) -0.0011(12) 0.0090(11) -0.0165(13)
C11 0.0374(14) 0.0374(17) 0.0302(12) -0.0019(11) 0.0085(10) -0.0077(11)
C12 0.0297(13) 0.0314(14) 0.0410(14) -0.0024(11) 0.0071(11) 0.0027(11)
C13 0.090(3) 0.044(2) 0.061(2) -0.0168(16) 0.0088(19) -0.0172(18)
C14 0.076(3) 0.063(2) 0.062(2) 0.0213(19) -0.0167(19) -0.0024(19)
C15 0.061(2) 0.0346(16) 0.0488(17) 0.0017(13) 0.0205(15) -0.0050(14)
C16 0.098(3) 0.054(2) 0.072(2) 0.0111(19) 0.019(2) 0.025(2)
C17 0.101(3) 0.045(2) 0.117(4) -0.027(2) 0.040(3) -0.029(2)
C18 0.0195(10) 0.0331(13) 0.0268(11) -0.0082(9) -0.0058(8) 0.0062(9)
C19 0.0234(11) 0.0478(18) 0.0261(11) -0.0030(11) -0.0032(9) 0.0072(11)
C20 0.0339(15) 0.073(2) 0.0298(13) -0.0098(13) 0.0004(11) 0.0111(14)
C21 0.0367(16) 0.078(2) 0.0433(17) -0.0319(16) -0.0007(13) 0.0148(15)
C22 0.0377(15) 0.0507(18) 0.0597(18) -0.0316(15) -0.0031(14) 0.0077(14)
C23 0.0282(12) 0.0386(15) 0.0425(14) -0.0161(11) -0.0049(10) 0.0076(11)
C24 0.0382(15) 0.0482(17) 0.0387(14) 0.0074(13) 0.0102(12) 0.0039(13)
C25 0.068(2) 0.063(3) 0.143(4) 0.022(3) -0.037(3) -0.026(2)
C26 0.120(4) 0.076(3) 0.066(3) 0.032(2) 0.001(3) 0.013(3)
C27 0.0484(15) 0.0284(13) 0.0647(18) -0.0152(12) 0.0077(16) -0.0014(13)
C28 0.0539(18) 0.070(2) 0.088(2) -0.043(2) 0.018(2) -0.0217(17)
C29 0.095(3) 0.042(2) 0.112(3) 0.011(2) 0.016(3) 0.008(2)
C30 0.068(2) 0.0480(19) 0.071(2) -0.0171(16) 0.0161(19) -0.0208(17)
C31 0.077(3) 0.100(4) 0.136(4) -0.058(3) 0.047(3) -0.050(3)
C32 0.164(5) 0.074(3) 0.079(3) 0.035(2) -0.002(3) 0.012(3)
C33 0.244(9) 0.131(5) 0.108(4) 0.043(4) -0.087(5) -0.005(6)
C34 0.077(2) 0.0381(16) 0.0332(14) 0.0125(12) -0.0154(15) -0.0260(16)
C35 0.104(3) 0.060(2) 0.064(2) 0.0261(19) -0.037(2) -0.047(2)
C36 0.196(6) 0.069(3) 0.060(3) 0.021(2) -0.058(4) -0.078(4)
C37 0.257(8) 0.032(2) 0.035(2) 0.0039(16) -0.035(4) -0.046(4)
C38 0.176(5) 0.0348(18) 0.0317(15) 0.0033(13) 0.009(3) -0.009(3)
C39 0.097(3) 0.0309(15) 0.0287(13) 0.0030(11) 0.0031(15) -0.0119(17)
C40 0.0309(12) 0.0281(13) 0.0241(11) -0.0007(9) 0.0012(9) -0.0008(10)
C41 0.0332(13) 0.0288(13) 0.0289(12) -0.0009(10) -0.0041(10) -0.0041(10)
C42 0.0405(14) 0.0318(14) 0.0232(11) 0.0002(10) -0.0066(10) 0.0062(11)
C43 0.0438(15) 0.0250(12) 0.0241(10) 0.0039(9) 0.0062(10) 0.0003(11)
C44 0.0228(12) 0.0318(13) 0.0308(11) -0.0011(10) 0.0045(9) -0.0015(9)
C45 0.0278(12) 0.0305(13) 0.0213(10) 0.0014(9) -0.0001(9) 0.0018(10)
C46 0.0368(13) 0.0363(16) 0.0233(11) 0.0062(10) 0.0060(10) -0.0047(11)
C47 0.0465(14) 0.0318(13) 0.0279(11) 0.0049(10) 0.0077(11) -0.0006(10)
C48 0.0551(18) 0.0364(15) 0.0261(12) -0.0029(11) 0.0045(11) -0.0040(12)
C49 0.0413(14) 0.0495(16) 0.0218(11) 0.0056(11) 0.0031(10) -0.0003(12)
C50 0.0426(16) 0.0361(14) 0.0318(12) 0.0111(11) 0.0079(11) 0.0015(11)
C51 0.0427(15) 0.0290(12) 0.0269(12) 0.0018(9) 0.0080(10) -0.0053(10)
C52 0.0322(15) 0.092(3) 0.0582(19) 0.0172(18) 0.0060(14) -0.0093(16)
B 0.0362(15) 0.0394(17) 0.0319(13) 0.0079(14) -0.0002(11) -0.0088(14)

loop_
_atom_type_symbol
_atom_type_description
_atom_type_scat_dispersion_real
_atom_type_scat_dispersion_imag
_atom_type_scat_source
C C 0.0033 0.0016 'International Tables Vol C Tables 4.2.6.8 and 6.1.1.4'
H H 0 0 'International Tables Vol C Tables 4.2.6.8 and 6.1.1.4'
B B 0.0013 0.0007 'International Tables Vol C Tables 4.2.6.8 and 6.1.1.4'
F F 0.0171 0.0103 'International Tables Vol C Tables 4.2.6.8 and 6.1.1.4'
N N 0.0061 0.0033 'International Tables Vol C Tables 4.2.6.8 and 6.1.1.4'
O O 0.0106 0.006 'International Tables Vol C Tables 4.2.6.8 and 6.1.1.4'
Sn Sn -0.6537 1.4246 'International Tables Vol C Tables 4.2.6.8 and 6.1.1.4'

loop_
_geom_angle_atom_site_label_1
_geom_angle_atom_site_label_2
_geom_angle_atom_site_label_3
_geom_angle
N1 Sn N2 86.61(7)
N1 Sn O 94.50(8)
N2 Sn O 90.57(6)
C32 O C30 108.3(3)
C32 O Sn 123.6(2)
C30 O Sn 125.65(18)
C1 N1 C6 118.00(17)
C1 N1 Sn 124.85(14)
C6 N1 Sn 117.14(13)
C3 N2 C18 120.42(18)
C3 N2 Sn 126.53(15)
C18 N2 Sn 112.30(13)
N1 C1 C2 124.5(2)
N1 C1 C4 118.8(2)
C2 C1 C4 116.7(2)
C1 C2 C3 128.6(2)
C1 C2 H2 115.7
C3 C2 H2 115.7
N2 C3 C2 123.6(2)
N2 C3 C5 119.4(2)
C2 C3 C5 117.0(2)
C1 C4 H4C 109.5
C1 C4 H4B 109.5
H4C C4 H4B 109.5
C1 C4 H4A 109.5
H4C C4 H4A 109.5
H4B C4 H4A 109.5
C3 C5 H5C 109.5
C3 C5 H5B 109.5
H5C C5 H5B 109.5
C3 C5 H5A 109.5
H5C C5 H5A 109.5
H5B C5 H5A 109.5
C7 C6 C11 121.5(2)
C7 C6 N1 120.4(2)
C11 C6 N1 118.1(2)
C6 C7 C8 117.8(2)
C6 C7 C12 123.3(2)
C8 C7 C12 118.8(2)
C9 C8 C7 121.3(3)
C9 C8 H8 119.3
C7 C8 H8 119.3
C8 C9 C10 119.7(2)
C8 C9 H9 120.2
C10 C9 H9 120.2
C9 C10 C11 121.7(3)
C9 C10 H10 119.2
C11 C10 H10 119.2
C10 C11 C6 117.3(2)
C10 C11 C15 120.2(2)
C6 C11 C15 122.5(2)
C7 C12 C14 110.4(2)
C7 C12 C13 112.8(2)
C14 C12 C13 110.0(3)
C7 C12 H12 107.8
C14 C12 H12 107.8
C13 C12 H12 107.8
C12 C13 H13C 109.5
C12 C13 H13B 109.5
H13C C13 H13B 109.5
C12 C13 H13A 109.5
H13C C13 H13A 109.5
H13B C13 H13A 109.5
C12 C14 H14C 109.5
C12 C14 H14B 109.5
H14C C14 H14B 109.5
C12 C14 H14A 109.5
H14C C14 H14A 109.5
H14B C14 H14A 109.5
C16 C15 C11 113.8(3)
C16 C15 C17 109.7(3)
C11 C15 C17 112.5(3)
C16 C15 H15 106.8
C11 C15 H15 106.8
C17 C15 H15 106.8
C15 C16 H16C 109.5
C15 C16 H16B 109.5
H16C C16 H16B 109.5
C15 C16 H16A 109.5
H16C C16 H16A 109.5
H16B C16 H16A 109.5
C15 C17 H17C 109.5
C15 C17 H17B 109.5
H17C C17 H17B 109.5
C15 C17 H17A 109.5
H17C C17 H17A 109.5
H17B C17 H17A 109.5
C23 C18 C19 121.8(2)
C23 C18 N2 118.4(2)
C19 C18 N2 119.7(2)
C20 C19 C18 117.4(3)
C20 C19 C24 120.2(3)
C18 C19 C24 122.3(2)
C21 C20 C19 121.8(3)
C21 C20 H20 119.1
C19 C20 H20 119.1
C20 C21 C22 120.3(3)
C20 C21 H21 119.9
C22 C21 H21 119.9
C21 C22 C23 120.7(3)
C21 C22 H22 119.7
C23 C22 H22 119.7
C18 C23 C22 118.1(3)
C18 C23 C27 123.3(2)
C22 C23 C27 118.6(3)
C19 C24 C26 112.7(3)
C19 C24 C25 110.6(3)
C26 C24 C25 108.7(3)
C19 C24 H24 108.2
C26 C24 H24 108.2
C25 C24 H24 108.2
C24 C25 H25C 109.5
C24 C25 H25B 109.5
H25C C25 H25B 109.5
C24 C25 H25A 109.5
H25C C25 H25A 109.5
H25B C25 H25A 109.5
C24 C26 H26C 109.5
C24 C26 H26B 109.5
H26C C26 H26B 109.5
C24 C26 H26A 109.5
H26C C26 H26A 109.5
H26B C26 H26A 109.5
C23 C27 C28 110.5(3)
C23 C27 C29 111.6(3)
C28 C27 C29 111.1(3)
C23 C27 H27 107.8
C28 C27 H27 107.8
C29 C27 H27 107.8
C27 C28 H28C 109.5
C27 C28 H28B 109.5
H28C C28 H28B 109.5
C27 C28 H28A 109.5
H28C C28 H28A 109.5
H28B C28 H28A 109.5
C27 C29 H29C 109.5
C27 C29 H29B 109.5
H29C C29 H29B 109.5
C27 C29 H29A 109.5
H29C C29 H29A 109.5
H29B C29 H29A 109.5
O C30 C31 114.3(3)
O C30 H30A 108.7
C31 C30 H30A 108.7
O C30 H30B 108.7
C31 C30 H30B 108.7
H30A C30 H30B 107.6
C30 C31 H31A 109.5
C30 C31 H31B 109.5
H31A C31 H31B 109.5
C30 C31 H31C 109.5
H31A C31 H31C 109.5
H31B C31 H31C 109.5
C33 C32 O 115.0(4)
C33 C32 H32A 108.5
O C32 H32A 108.5
C33 C32 H32B 108.5
O C32 H32B 108.5
H32A C32 H32B 107.5
C32 C33 H33A 109.5
C32 C33 H33B 109.5
H33A C33 H33B 109.5
C32 C33 H33C 109.5
H33A C33 H33C 109.5
H33B C33 H33C 109.5
C35 C34 C39 114.1(3)
C35 C34 B 125.3(4)
C39 C34 B 120.3(3)
F1 C35 C34 121.8(4)
F1 C35 C36 116.0(4)
C34 C35 C36 122.1(5)
C37 C36 F2 120.7(6)
C37 C36 C35 120.4(5)
F2 C36 C35 118.8(7)
C36 C37 F3 120.0(7)
C36 C37 C38 120.3(4)
F3 C37 C38 119.6(7)
F4 C38 C37 120.7(4)
F4 C38 C39 121.3(5)
C37 C38 C39 118.0(5)
F5 C39 C38 116.0(4)
F5 C39 C34 119.1(2)
C38 C39 C34 125.0(4)
C45 C40 C41 112.4(2)
C45 C40 B 128.5(2)
C41 C40 B 119.1(2)
F6 C41 C42 115.0(2)
F6 C41 C40 119.7(2)
C42 C41 C40 125.3(2)
F7 C42 C43 119.8(2)
F7 C42 C41 120.6(2)
C43 C42 C41 119.6(2)
F8 C43 C42 121.3(2)
F8 C43 C44 120.3(2)
C42 C43 C44 118.4(2)
F9 C44 C43 119.3(2)
F9 C44 C45 120.6(2)
C43 C44 C45 120.1(2)
F10 C45 C40 121.3(2)
F10 C45 C44 114.6(2)
C40 C45 C44 124.1(2)
C47 C46 C51 112.7(2)
C47 C46 B 120.8(2)
C51 C46 B 126.2(2)
F11 C47 C48 115.2(2)
F11 C47 C46 119.9(2)
C48 C47 C46 124.9(2)
F12 C48 C49 119.7(2)
F12 C48 C47 120.9(2)
C49 C48 C47 119.4(2)
F13 C49 C50 120.5(2)
F13 C49 C48 120.5(2)
C50 C49 C48 118.9(2)
F14 C50 C49 119.6(2)
F14 C50 C51 120.6(2)
C49 C50 C51 119.8(2)
F15 C51 C50 114.8(2)
F15 C51 C46 121.1(2)
C50 C51 C46 124.1(2)
B C52 H52C 109.5
B C52 H52B 109.5
H52C C52 H52B 109.5
B C52 H52A 109.5
H52C C52 H52A 109.5
H52B C52 H52A 109.5
C52 B C46 103.8(2)
C52 B C34 116.0(3)
C46 B C34 112.0(2)
C52 B C40 109.5(2)
C46 B C40 112.9(2)
C34 B C40 102.9(2)

loop_
_geom_bond_atom_site_label_1
_geom_bond_atom_site_label_2
_geom_bond_distance
Sn N1 2.1346(17)
Sn N2 2.1479(17)
Sn O 2.3872(17)
F1 C35 1.338(6)
F2 C36 1.358(6)
F3 C37 1.360(5)
F4 C38 1.334(6)
F5 C39 1.346(4)
F6 C41 1.361(3)
F7 C42 1.355(3)
F8 C43 1.346(3)
F9 C44 1.350(3)
F10 C45 1.357(3)
F11 C47 1.359(3)
F12 C48 1.352(3)
F13 C49 1.352(3)
F14 C50 1.347(3)
F15 C51 1.355(3)
O C32 1.439(4)
O C30 1.446(4)
N1 C1 1.346(3)
N1 C6 1.455(3)
N2 C3 1.332(3)
N2 C18 1.455(3)
C1 C2 1.393(3)
C1 C4 1.520(3)
C2 C3 1.394(3)
C2 H2 0.95
C3 C5 1.510(3)
C4 H4C 0.98
C4 H4B 0.98
C4 H4A 0.98
C5 H5C 0.98
C5 H5B 0.98
C5 H5A 0.98
C6 C7 1.394(4)
C6 C11 1.413(4)
C7 C8 1.401(3)
C7 C12 1.513(4)
C8 C9 1.375(4)
C8 H8 0.95
C9 C10 1.377(4)
C9 H9 0.95
C10 C11 1.393(4)
C10 H10 0.95
C11 C15 1.522(4)
C12 C14 1.518(4)
C12 C13 1.523(4)
C12 H12 1
C13 H13C 0.98
C13 H13B 0.98
C13 H13A 0.98
C14 H14C 0.98
C14 H14B 0.98
C14 H14A 0.98
C15 C16 1.520(5)
C15 C17 1.538(5)
C15 H15 1
C16 H16C 0.98
C16 H16B 0.98
C16 H16A 0.98
C17 H17C 0.98
C17 H17B 0.98
C17 H17A 0.98
C18 C23 1.397(4)
C18 C19 1.404(3)
C19 C20 1.390(4)
C19 C24 1.507(4)
C20 C21 1.366(5)
C20 H20 0.95
C21 C22 1.378(5)
C21 H21 0.95
C22 C23 1.397(4)
C22 H22 0.95
C23 C27 1.524(4)
C24 C26 1.515(5)
C24 C25 1.525(5)
C24 H24 1
C25 H25C 0.98
C25 H25B 0.98
C25 H25A 0.98
C26 H26C 0.98
C26 H26B 0.98
C26 H26A 0.98
C27 C28 1.532(4)
C27 C29 1.535(5)
C27 H27 1
C28 H28C 0.98
C28 H28B 0.98
C28 H28A 0.98
C29 H29C 0.98
C29 H29B 0.98
C29 H29A 0.98
C30 C31 1.484(5)
C30 H30A 0.99
C30 H30B 0.99
C31 H31A 0.98
C31 H31B 0.98
C31 H31C 0.98
C32 C33 1.424(6)
C32 H32A 0.99
C32 H32B 0.99
C33 H33A 0.98
C33 H33B 0.98
C33 H33C 0.98
C34 C35 1.390(5)
C34 C39 1.394(5)
C34 B 1.660(5)
C35 C36 1.399(7)
C36 C37 1.351(9)
C37 C38 1.373(8)
C38 C39 1.378(4)
C40 C45 1.382(3)
C40 C41 1.388(3)
C40 B 1.666(4)
C41 C42 1.371(4)
C42 C43 1.363(4)
C43 C44 1.370(3)
C44 C45 1.385(3)
C46 C47 1.385(3)
C46 C51 1.392(4)
C46 B 1.658(4)
C47 C48 1.379(4)
C48 C49 1.368(4)
C49 C50 1.367(4)
C50 C51 1.384(4)
C52 B 1.633(4)
C52 H52C 0.98
C52 H52B 0.98
C52 H52A 0.98
